data_7234274
loop_
_publ_author_name
'Cassandre Quinton'
'Mitsuharu Suzuki'
'Yoshitaka Kaneshige'
'Yuki Tatenaka'
'Chiho Katagiri'
'Yuji Yamaguchi'
'Daiki Kuzuhara'
'Naoki Aratani'
'Ken-ichi Nakayama'
'Hiroko Yamada'

_publ_section_title
;
 Evaluation of semiconducting molecular thin films solution-processed via
 the photoprecursor approach: the case of hexyl-substituted
 thienoanthracenes
;
_journal_name_full 'Journal of Materials Chemistry C'
_journal_page_first 5995
_journal_page_last 6005
_journal_paper_doi 10.1039/C5TC00794A
_journal_volume 3
_journal_year 2015
_chemical_formula_moiety 'C32 H34 O2 S2'
_chemical_formula_sum 'C32 H34 O2 S2'
_chemical_formula_weight 514.74
_chemical_name_common C6-BADTDK
_chemical_name_systematic 2,8-Dihexyl-6,12-dihydro-6,12-ethanoanthra[1,2-b:5,6-b']dithiophene-13,14-dione
_space_group_IT_number 13
_space_group_name_Hall '-P 2yc'
_space_group_name_H-M_alt 'P 1 2/c 1'
_symmetry_cell_setting monoclinic
_symmetry_Int_Tables_number 13
_symmetry_space_group_name_Hall '-P 2yc'
_symmetry_space_group_name_H-M 'P 1 2/c 1'
_atom_sites_solution_hydrogens geom
_atom_sites_solution_primary direct
_atom_sites_solution_secondary difmap
_cell_angle_alpha 90.0000
_cell_angle_beta 105.0607(8)
_cell_angle_gamma 90.0000
_cell_formula_units_Z 4
_cell_length_a 12.4700(5)
_cell_length_b 13.7514(5)
_cell_length_c 16.2964(6)
_cell_measurement_reflns_used 19498
_cell_measurement_temperature 103
_cell_measurement_theta_max 25.36
_cell_measurement_theta_min 3.08
_cell_volume 2698.52(18)
_computing_cell_refinement 'RAPID AUTO'
_computing_data_collection 'RAPID AUTO (Rigaku, ????)'
_computing_data_reduction 'RAPID AUTO'
_computing_molecular_graphics 'CrystalStructure 4.0'
_computing_publication_material 'CrystalStructure 4.0 (Rigaku, 2010)'
_computing_structure_refinement 'SHELXL97 (Sheldrick, 2008)'
_computing_structure_solution 'Il Milione (Burla, et al., 2007)'
_diffrn_ambient_temperature 103
_diffrn_detector_area_resol_mean 10.000
_diffrn_measured_fraction_theta_full 0.998
_diffrn_measured_fraction_theta_max 0.998
_diffrn_measurement_device_type 'Rigaku R-AXIS RAPID'
_diffrn_measurement_method \w
_diffrn_radiation_type 'Mo K\a'
_diffrn_radiation_wavelength 0.71075
_diffrn_reflns_av_R_equivalents 0.0385
_diffrn_reflns_limit_h_max 14
_diffrn_reflns_limit_h_min -14
_diffrn_reflns_limit_k_max 16
_diffrn_reflns_limit_k_min -16
_diffrn_reflns_limit_l_max 19
_diffrn_reflns_limit_l_min -19
_diffrn_reflns_number 37630
_diffrn_reflns_theta_full 25.35
_diffrn_reflns_theta_max 25.35
_diffrn_standards_interval_count .
_diffrn_standards_number 0
_exptl_absorpt_coefficient_mu 0.225
_exptl_absorpt_correction_T_max 0.987
_exptl_absorpt_correction_T_min 0.778
_exptl_absorpt_correction_type multi-scan
_exptl_absorpt_process_details 'ABSCOR (Rigaku, 1995)'
_exptl_crystal_colour orange
_exptl_crystal_density_diffrn 1.267
_exptl_crystal_density_method 'not measured'
_exptl_crystal_description block
_exptl_crystal_F_000 1096.00
_exptl_crystal_size_max 0.130
_exptl_crystal_size_mid 0.110
_exptl_crystal_size_min 0.060
_refine_diff_density_max 0.690
_refine_diff_density_min -0.310
_refine_ls_extinction_method none
_refine_ls_goodness_of_fit_ref 1.050
_refine_ls_hydrogen_treatment constr
_refine_ls_number_parameters 400
_refine_ls_number_reflns 4943
_refine_ls_number_restraints 14
_refine_ls_R_factor_gt 0.0589
_refine_ls_shift/su_max 0.001
_refine_ls_structure_factor_coef Fsqd
_refine_ls_weighting_details 'w = 1/[\s^2^(Fo^2^)+(0.0805P)^2^+1.5142P] where P=(Fo^2^+2Fc^2^)/3'
_refine_ls_weighting_scheme calc
_refine_ls_wR_factor_ref 0.1559
_reflns_number_gt 4037
_reflns_number_total 4943
_reflns_threshold_expression F^2^>2.0\s(F^2^)
_cod_data_source_file J-Mater-Chem-C-2015-3-5995.cif
_cod_data_source_block BADT-Hex-DK_10
_cod_original_cell_volume 2698.51(16)
_cod_database_code 7234274

loop_
_symmetry_equiv_pos_site_id
_symmetry_equiv_pos_as_xyz
1 +X,+Y,+Z
2 -X,+Y,1/2-Z
3 -X,-Y,-Z
4 +X,-Y,1/2+Z

loop_
_atom_site_label
_atom_site_type_symbol
_atom_site_fract_x
_atom_site_fract_y
_atom_site_fract_z
_atom_site_U_iso_or_equiv
_atom_site_adp_type
_atom_site_occupancy
_atom_site_symmetry_multiplicity
_atom_site_calc_flag
_atom_site_refinement_flags
_atom_site_disorder_assembly
_atom_site_disorder_group
S1 S 0.12668(5) 0.54101(5) 0.39605(4) 0.0527(2) Uani 1.0 4 d . . .
S2 S 0.48973(6) 1.01805(6) 0.36886(4) 0.0612(3) Uani 1.0 4 d . . .
O1 O 0.09322(14) 0.75891(14) 0.15844(11) 0.0536(5) Uani 1.0 4 d . . .
O2 O 0.31241(15) 0.79693(15) 0.14282(11) 0.0630(6) Uani 1.0 4 d . . .
C1 C 0.17308(19) 0.75581(19) 0.31238(15) 0.0465(6) Uani 1.0 4 d . . .
C2 C 0.36727(19) 0.7047(2) 0.33810(15) 0.0507(7) Uani 1.0 4 d . . .
C3 C 0.3715(2) 0.8036(2) 0.29790(16) 0.0544(7) Uani 1.0 4 d . . .
C4 C 0.1723(2) 0.76699(18) 0.21922(16) 0.0471(6) Uani 1.0 4 d . . .
C5 C 0.26220(18) 0.6798(2) 0.34585(14) 0.0469(6) Uani 1.0 4 d . . .
C6 C 0.2908(2) 0.7918(2) 0.21035(16) 0.0515(7) Uani 1.0 4 d . . .
C7 C 0.3187(2) 0.8793(2) 0.34306(15) 0.0527(7) Uani 1.0 4 d . . .
C8 C 0.2137(2) 0.8534(2) 0.35180(15) 0.0500(6) Uani 1.0 4 d . . .
C9 C 0.1556(3) 0.9149(2) 0.39345(17) 0.0571(7) Uani 1.0 4 d . . .
C10 C 0.2027(3) 1.0029(3) 0.42590(19) 0.0631(8) Uani 1.0 4 d . . .
C11 C 0.3063(3) 1.0315(3) 0.41660(18) 0.0610(8) Uani 1.0 4 d . . .
C12 C 0.3633(3) 0.9689(2) 0.37382(16) 0.0564(7) Uani 1.0 4 d . . .
C13 C 0.4566(2) 0.6396(3) 0.36129(16) 0.0605(8) Uani 1.0 4 d . . .
C14 C 0.4414(2) 0.5493(3) 0.39336(17) 0.0617(8) Uani 1.0 4 d . . .
C15 C 0.3366(3) 0.5226(3) 0.40319(16) 0.0570(7) Uani 1.0 4 d . . .
C16 C 0.24730(19) 0.5890(2) 0.37888(15) 0.0493(6) Uani 1.0 4 d . . .
C17 C 0.1945(3) 0.4333(3) 0.43581(16) 0.0603(7) Uani 1.0 4 d . . .
C18 C 0.3026(3) 0.4344(3) 0.43527(17) 0.0630(8) Uani 1.0 4 d . . .
C19 C 0.4677(3) 1.1220(3) 0.42407(16) 0.0627(8) Uani 1.0 4 d . . .
C20 C 0.3697(3) 1.1180(3) 0.44484(17) 0.0648(8) Uani 1.0 4 d . . .
C21 C 0.1295(3) 0.3531(3) 0.46347(19) 0.0717(9) Uani 1.0 4 d . . .
C22 C 0.5556(3) 1.1999(3) 0.44361(17) 0.0641(8) Uani 1.0 4 d . . .
C23 C 0.0729(3) 0.2868(3) 0.3917(2) 0.0699(9) Uani 1.0 4 d D . .
C24 C 0.5713(3) 1.2519(3) 0.36577(18) 0.0659(8) Uani 1.0 4 d . . .
C25A C 0.0030(8) 0.2270(6) 0.4328(5) 0.0498(18) Uani 0.524(9) 4 d PD A 1
C25B C -0.0064(7) 0.1976(7) 0.4039(6) 0.046(2) Uani 0.476(9) 4 d PD A 2
C26 C 0.6633(3) 1.3286(3) 0.38498(19) 0.0683(9) Uani 1.0 4 d D . .
C27A C -0.0660(7) 0.1650(6) 0.3620(5) 0.0584(17) Uani 0.524(9) 4 d PD A 1
C27B C -0.0447(5) 0.1225(6) 0.3337(5) 0.0498(17) Uani 0.476(9) 4 d PD A 2
C28A C 0.7074(5) 1.3545(4) 0.3036(4) 0.0556(17) Uani 0.523(8) 4 d PD B 1
C28B C 0.6419(6) 1.4035(5) 0.3115(4) 0.060(2) Uani 0.477(8) 4 d PD B 2
C29A C -0.1343(5) 0.0874(5) 0.3916(4) 0.0590(19) Uani 0.524(9) 4 d PD A 1
C29B C -0.1180(6) 0.0369(5) 0.3513(5) 0.058(2) Uani 0.476(9) 4 d PD A 2
C30A C 0.7990(6) 1.4296(5) 0.3190(5) 0.0614(19) Uani 0.523(8) 4 d PD B 1
C30B C 0.7146(6) 1.4938(7) 0.3295(5) 0.060(2) Uani 0.477(8) 4 d PD B 2
C31A C -0.2063(8) 0.0289(6) 0.3193(5) 0.081(3) Uani 0.524(9) 4 d PD A 1
C31B C -0.2320(6) 0.0723(7) 0.3514(5) 0.067(2) Uani 0.476(9) 4 d PD A 2
C32A C 0.7646(8) 1.5293(5) 0.3405(5) 0.067(2) Uani 0.523(8) 4 d PD B 1
C32B C 0.8368(7) 1.4727(8) 0.3434(6) 0.071(3) Uani 0.477(8) 4 d PD B 2
H1 H 0.0990 0.7371 0.3205 0.0558 Uiso 1.0 4 calc R . .
H3 H 0.4481 0.8220 0.2950 0.0652 Uiso 1.0 4 calc R . .
H9 H 0.0846 0.8967 0.3995 0.0685 Uiso 1.0 4 calc R . .
H10 H 0.1638 1.0443 0.4549 0.0757 Uiso 1.0 4 calc R . .
H13 H 0.5275 0.6577 0.3549 0.0726 Uiso 1.0 4 calc R . .
H14 H 0.5019 0.5050 0.4088 0.0741 Uiso 1.0 4 calc R . .
H18 H 0.3516 0.3814 0.4545 0.0756 Uiso 1.0 4 calc R . .
H20 H 0.3449 1.1682 0.4755 0.0777 Uiso 1.0 4 calc R . .
H21A H 0.0727 0.3822 0.4886 0.0860 Uiso 1.0 4 calc R . .
H21B H 0.1804 0.3141 0.5082 0.0860 Uiso 1.0 4 calc R . .
H22A H 0.6271 1.1701 0.4742 0.0770 Uiso 1.0 4 calc R . .
H22B H 0.5355 1.2483 0.4820 0.0770 Uiso 1.0 4 calc R . .
H23A H 0.0273 0.3239 0.3429 0.0839 Uiso 1.0 4 calc R . .
H23B H 0.1273 0.2464 0.3722 0.0839 Uiso 1.0 4 calc R . .
H24A H 0.5005 1.2837 0.3364 0.0791 Uiso 1.0 4 calc R . .
H24B H 0.5886 1.2031 0.3264 0.0791 Uiso 1.0 4 calc R . .
H25A H -0.0451 0.2687 0.4577 0.0597 Uiso 0.524(9) 4 calc PR A 1
H25B H 0.0495 0.1859 0.4782 0.0597 Uiso 0.524(9) 4 calc PR A 1
H25C H 0.0328 0.1620 0.4559 0.0553 Uiso 0.476(9) 4 calc PR A 2
H25D H -0.0738 0.2263 0.4154 0.0553 Uiso 0.476(9) 4 calc PR A 2
H26A H 0.7390 1.2955 0.4198 0.0820 Uiso 1.0 4 calc R . .
H26B H 0.6433 1.3706 0.4243 0.0820 Uiso 1.0 4 calc R . .
H27A H -0.0159 0.1329 0.3321 0.0701 Uiso 0.524(9) 4 calc PR A 1
H27B H -0.1168 0.2078 0.3206 0.0701 Uiso 0.524(9) 4 calc PR A 1
H27C H 0.0222 0.0943 0.3207 0.0598 Uiso 0.476(9) 4 calc PR A 2
H27D H -0.0869 0.1569 0.2820 0.0598 Uiso 0.476(9) 4 calc PR A 2
H28A H 0.7347 1.2940 0.2829 0.0667 Uiso 0.523(8) 4 calc PR B 1
H28B H 0.6441 1.3785 0.2580 0.0667 Uiso 0.523(8) 4 calc PR B 1
H28C H 0.6538 1.3710 0.2603 0.0720 Uiso 0.477(8) 4 calc PR B 2
H28D H 0.5631 1.4239 0.2982 0.0720 Uiso 0.477(8) 4 calc PR B 2
H29A H -0.0835 0.0426 0.4309 0.0707 Uiso 0.524(9) 4 calc PR A 1
H29B H -0.1823 0.1190 0.4235 0.0707 Uiso 0.524(9) 4 calc PR A 1
H29C H -0.1241 -0.0137 0.3071 0.0701 Uiso 0.476(9) 4 calc PR A 2
H29D H -0.0822 0.0072 0.4071 0.0701 Uiso 0.476(9) 4 calc PR A 2
H30A H 0.8613 1.4069 0.3661 0.0737 Uiso 0.523(8) 4 calc PR B 1
H30B H 0.8267 1.4344 0.2675 0.0737 Uiso 0.523(8) 4 calc PR B 1
H30C H 0.6909 1.5394 0.2811 0.0719 Uiso 0.477(8) 4 calc PR B 2
H30D H 0.7030 1.5266 0.3806 0.0719 Uiso 0.477(8) 4 calc PR B 2
H31A H -0.1593 -0.0034 0.2878 0.0975 Uiso 0.524(9) 4 calc PR A 1
H31B H -0.2586 0.0724 0.2810 0.0975 Uiso 0.524(9) 4 calc PR A 1
H31C H -0.2477 -0.0201 0.3422 0.0975 Uiso 0.524(9) 4 calc PR A 1
H31D H -0.2789 0.0168 0.3567 0.0804 Uiso 0.476(9) 4 calc PR A 2
H31E H -0.2648 0.1067 0.2980 0.0804 Uiso 0.476(9) 4 calc PR A 2
H31F H -0.2266 0.1167 0.3993 0.0804 Uiso 0.476(9) 4 calc PR A 2
H32A H 0.7414 1.5262 0.3935 0.0802 Uiso 0.523(8) 4 calc PR B 1
H32B H 0.7025 1.5524 0.2945 0.0802 Uiso 0.523(8) 4 calc PR B 1
H32C H 0.8274 1.5741 0.3476 0.0802 Uiso 0.523(8) 4 calc PR B 1
H32D H 0.8627 1.4328 0.3945 0.0856 Uiso 0.477(8) 4 calc PR B 2
H32E H 0.8783 1.5340 0.3506 0.0856 Uiso 0.477(8) 4 calc PR B 2
H32F H 0.8487 1.4376 0.2942 0.0856 Uiso 0.477(8) 4 calc PR B 2

loop_
_atom_site_aniso_label
_atom_site_aniso_U_11
_atom_site_aniso_U_22
_atom_site_aniso_U_33
_atom_site_aniso_U_12
_atom_site_aniso_U_13
_atom_site_aniso_U_23
S1 0.0406(4) 0.0699(5) 0.0511(4) 0.0037(3) 0.0182(3) 0.0080(3)
S2 0.0557(5) 0.0849(6) 0.0490(4) -0.0304(4) 0.0242(3) -0.0192(4)
O1 0.0416(10) 0.0699(12) 0.0505(10) -0.0041(8) 0.0142(8) -0.0040(9)
O2 0.0554(11) 0.0917(15) 0.0509(11) -0.0214(10) 0.0298(9) -0.0197(10)
C1 0.0336(12) 0.0626(15) 0.0481(13) -0.0061(11) 0.0189(10) -0.0042(11)
C2 0.0329(12) 0.0765(18) 0.0446(13) -0.0085(12) 0.0137(10) -0.0168(12)
C3 0.0378(13) 0.0793(18) 0.0529(15) -0.0174(12) 0.0241(11) -0.0211(13)
C4 0.0393(13) 0.0566(15) 0.0492(14) -0.0065(11) 0.0181(11) -0.0082(11)
C5 0.0329(12) 0.0697(16) 0.0396(12) -0.0008(11) 0.0123(10) -0.0103(12)
C6 0.0439(13) 0.0649(16) 0.0521(15) -0.0118(12) 0.0239(12) -0.0144(12)
C7 0.0455(14) 0.0730(17) 0.0461(14) -0.0165(13) 0.0237(11) -0.0149(12)
C8 0.0451(14) 0.0649(16) 0.0464(13) -0.0113(12) 0.0235(11) -0.0082(12)
C9 0.0546(16) 0.0700(18) 0.0575(16) -0.0067(13) 0.0341(13) -0.0078(13)
C10 0.0700(19) 0.0669(17) 0.0653(18) -0.0111(15) 0.0407(15) -0.0154(14)
C11 0.0687(18) 0.0709(18) 0.0532(15) -0.0189(15) 0.0335(14) -0.0149(13)
C12 0.0534(15) 0.0765(18) 0.0466(14) -0.0236(14) 0.0259(12) -0.0147(13)
C13 0.0316(13) 0.102(3) 0.0483(15) -0.0057(14) 0.0109(11) -0.0195(15)
C14 0.0340(13) 0.101(3) 0.0478(15) 0.0100(14) 0.0065(11) -0.0077(15)
C15 0.0432(14) 0.086(2) 0.0390(13) 0.0115(13) 0.0063(11) -0.0027(13)
C16 0.0343(12) 0.0755(17) 0.0393(12) -0.0006(12) 0.0117(10) -0.0057(12)
C17 0.0604(17) 0.0800(19) 0.0429(14) 0.0132(15) 0.0177(12) 0.0121(13)
C18 0.0524(16) 0.087(2) 0.0479(15) 0.0188(15) 0.0105(12) 0.0104(14)
C19 0.0723(19) 0.0777(19) 0.0422(14) -0.0268(15) 0.0223(13) -0.0122(13)
C20 0.083(2) 0.0704(18) 0.0503(15) -0.0249(16) 0.0337(15) -0.0170(14)
C21 0.073(2) 0.088(3) 0.0624(18) 0.0240(17) 0.0331(16) 0.0291(17)
C22 0.0705(18) 0.0770(19) 0.0454(14) -0.0273(15) 0.0159(13) -0.0122(13)
C23 0.0525(16) 0.092(3) 0.0698(19) 0.0063(16) 0.0235(15) 0.0320(17)
C24 0.0665(18) 0.078(2) 0.0500(15) -0.0250(16) 0.0087(14) 0.0001(14)
C25A 0.054(4) 0.057(5) 0.040(5) -0.003(4) 0.015(4) -0.006(3)
C25B 0.044(4) 0.058(6) 0.039(5) -0.007(4) 0.016(4) -0.004(4)
C26 0.075(2) 0.072(2) 0.0526(17) -0.0251(17) 0.0067(15) 0.0015(15)
C27A 0.074(5) 0.060(4) 0.052(4) -0.011(4) 0.036(4) -0.012(3)
C27B 0.041(3) 0.061(4) 0.049(4) -0.004(3) 0.016(3) 0.007(4)
C28A 0.048(4) 0.058(4) 0.063(4) -0.001(3) 0.019(3) 0.013(3)
C28B 0.046(4) 0.071(5) 0.065(4) -0.012(4) 0.017(3) -0.009(3)
C29A 0.058(4) 0.063(4) 0.064(4) -0.021(3) 0.031(3) -0.012(3)
C29B 0.057(5) 0.064(4) 0.058(4) -0.011(3) 0.022(3) -0.018(3)
C30A 0.051(4) 0.063(5) 0.070(5) 0.006(3) 0.017(4) 0.023(4)
C30B 0.048(4) 0.074(6) 0.056(4) 0.002(4) 0.010(4) 0.006(4)
C31A 0.082(6) 0.087(6) 0.085(5) -0.043(4) 0.040(5) -0.037(4)
C31B 0.054(4) 0.085(5) 0.060(5) -0.005(4) 0.011(3) -0.015(4)
C32A 0.078(6) 0.062(5) 0.058(4) -0.003(4) 0.013(4) 0.012(3)
C32B 0.060(6) 0.074(6) 0.085(6) 0.001(4) 0.028(5) -0.000(5)

loop_
_atom_type_symbol
_atom_type_description
_atom_type_scat_dispersion_real
_atom_type_scat_dispersion_imag
_atom_type_scat_source
C C 0.0033 0.0016
;
International Tables for Crystallography
(1992, Vol. C, Tables 4.2.6.8 and 6.1.1.4)
;
H H 0.0000 0.0000
;
International Tables for Crystallography
(1992, Vol. C, Table 6.1.1.4)
;
O O 0.0106 0.0060
;
International Tables for Crystallography
(1992, Vol. C, Tables 4.2.6.8 and 6.1.1.4)
;
S S 0.1246 0.1234
;
International Tables for Crystallography
(1992, Vol. C, Tables 4.2.6.8 and 6.1.1.4)
;

loop_
_geom_angle_atom_site_label_1
_geom_angle_atom_site_label_2
_geom_angle_atom_site_label_3
_geom_angle
_geom_angle_publ_flag
_geom_angle_site_symmetry_1
_geom_angle_site_symmetry_2
_geom_angle_site_symmetry_3
C16 S1 C17 91.49(14) yes . . .
C12 S2 C19 91.61(15) yes . . .
C4 C1 C5 104.0(2) yes . . .
C4 C1 C8 104.3(2) yes . . .
C5 C1 C8 108.89(19) yes . . .
C3 C2 C5 113.5(3) yes . . .
C3 C2 C13 125.0(3) yes . . .
C5 C2 C13 121.3(3) yes . . .
C2 C3 C6 102.7(2) yes . . .
C2 C3 C7 109.7(3) yes . . .
C6 C3 C7 105.2(2) yes . . .
O1 C4 C1 126.9(3) yes . . .
O1 C4 C6 122.4(3) yes . . .
C1 C4 C6 110.69(19) yes . . .
C1 C5 C2 114.6(3) yes . . .
C1 C5 C16 126.7(3) yes . . .
C2 C5 C16 118.7(3) yes . . .
O2 C6 C3 126.8(3) yes . . .
O2 C6 C4 122.8(2) yes . . .
C3 C6 C4 110.3(3) yes . . .
C3 C7 C8 114.2(3) yes . . .
C3 C7 C12 126.7(3) yes . . .
C8 C7 C12 119.1(3) yes . . .
C1 C8 C7 113.6(3) yes . . .
C1 C8 C9 125.6(3) yes . . .
C7 C8 C9 120.8(3) yes . . .
C8 C9 C10 119.4(3) yes . . .
C9 C10 C11 121.1(3) yes . . .
C10 C11 C12 118.8(3) yes . . .
C10 C11 C20 130.3(3) yes . . .
C12 C11 C20 110.9(3) yes . . .
S2 C12 C7 127.7(3) yes . . .
S2 C12 C11 111.5(3) yes . . .
C7 C12 C11 120.8(3) yes . . .
C2 C13 C14 119.9(3) yes . . .
C13 C14 C15 120.1(3) yes . . .
C14 C15 C16 119.1(3) yes . . .
C14 C15 C18 129.5(3) yes . . .
C16 C15 C18 111.4(3) yes . . .
S1 C16 C5 127.9(2) yes . . .
S1 C16 C15 111.3(3) yes . . .
C5 C16 C15 120.9(3) yes . . .
S1 C17 C18 112.1(3) yes . . .
S1 C17 C21 119.2(3) yes . . .
C18 C17 C21 128.7(3) yes . . .
C15 C18 C17 113.8(3) yes . . .
S2 C19 C20 111.7(3) yes . . .
S2 C19 C22 119.2(3) yes . . .
C20 C19 C22 129.1(3) yes . . .
C11 C20 C19 114.3(3) yes . . .
C17 C21 C23 113.0(3) yes . . .
C19 C22 C24 113.9(3) yes . . .
C21 C23 C25A 101.3(4) yes . . .
C21 C23 C25B 122.7(5) yes . . .
C22 C24 C26 114.1(3) yes . . .
C23 C25A C27A 104.7(7) yes . . .
C23 C25B C27B 120.1(7) yes . . .
C24 C26 C28A 112.6(3) yes . . .
C24 C26 C28B 109.3(3) yes . . .
C25A C27A C29A 114.1(7) yes . . .
C25B C27B C29B 117.1(7) yes . . .
C26 C28A C30A 115.0(5) yes . . .
C26 C28B C30B 114.8(5) yes . . .
C27A C29A C31A 113.2(6) yes . . .
C27B C29B C31B 110.8(6) yes . . .
C28A C30A C32A 114.3(7) yes . . .
C28B C30B C32B 113.5(7) yes . . .
C4 C1 H1 112.961 no . . .
C5 C1 H1 112.967 no . . .
C8 C1 H1 112.952 no . . .
C2 C3 H3 112.865 no . . .
C6 C3 H3 112.866 no . . .
C7 C3 H3 112.871 no . . .
C8 C9 H9 120.313 no . . .
C10 C9 H9 120.329 no . . .
C9 C10 H10 119.448 no . . .
C11 C10 H10 119.451 no . . .
C2 C13 H13 120.033 no . . .
C14 C13 H13 120.029 no . . .
C13 C14 H14 119.965 no . . .
C15 C14 H14 119.945 no . . .
C15 C18 H18 123.093 no . . .
C17 C18 H18 123.105 no . . .
C11 C20 H20 122.861 no . . .
C19 C20 H20 122.851 no . . .
C17 C21 H21A 108.990 no . . .
C17 C21 H21B 108.990 no . . .
C23 C21 H21A 108.977 no . . .
C23 C21 H21B 108.981 no . . .
H21A C21 H21B 107.769 no . . .
C19 C22 H22A 108.789 no . . .
C19 C22 H22B 108.785 no . . .
C24 C22 H22A 108.792 no . . .
C24 C22 H22B 108.788 no . . .
H22A C22 H22B 107.663 no . . .
C21 C23 H23A 111.503 no . . .
C21 C23 H23B 111.507 no . . .
C25A C23 H23A 111.511 no . . .
C25A C23 H23B 111.509 no . . .
C25B C23 H23A 104.334 no . . .
C25B C23 H23B 96.060 no . . .
H23A C23 H23B 109.328 no . . .
C22 C24 H24A 108.739 no . . .
C22 C24 H24B 108.735 no . . .
C26 C24 H24A 108.738 no . . .
C26 C24 H24B 108.738 no . . .
H24A C24 H24B 107.650 no . . .
C23 C25A H25A 110.815 no . . .
C23 C25A H25B 110.820 no . . .
C27A C25A H25A 110.814 no . . .
C27A C25A H25B 110.827 no . . .
H25A C25A H25B 108.877 no . . .
C23 C25B H25C 107.286 no . . .
C23 C25B H25D 107.282 no . . .
C27B C25B H25C 107.288 no . . .
C27B C25B H25D 107.289 no . . .
H25C C25B H25D 106.891 no . . .
C24 C26 H26A 109.090 no . . .
C24 C26 H26B 104.195 no . . .
C28A C26 H26A 95.070 no . . .
C28A C26 H26B 129.325 no . . .
C28B C26 H26A 130.124 no . . .
C28B C26 H26B 95.444 no . . .
H26A C26 H26B 104.673 no . . .
C25A C27A H27A 108.721 no . . .
C25A C27A H27B 108.722 no . . .
C29A C27A H27A 108.719 no . . .
C29A C27A H27B 108.723 no . . .
H27A C27A H27B 107.628 no . . .
C25B C27B H27C 108.016 no . . .
C25B C27B H27D 108.019 no . . .
C29B C27B H27C 108.019 no . . .
C29B C27B H27D 108.011 no . . .
H27C C27B H27D 107.251 no . . .
C26 C28A H28A 108.533 no . . .
C26 C28A H28B 108.536 no . . .
C30A C28A H28A 108.526 no . . .
C30A C28A H28B 108.522 no . . .
H28A C28A H28B 107.522 no . . .
C26 C28B H28C 108.560 no . . .
C26 C28B H28D 108.560 no . . .
C30B C28B H28C 108.575 no . . .
C30B C28B H28D 108.561 no . . .
H28C C28B H28D 107.543 no . . .
C27A C29A H29A 108.925 no . . .
C27A C29A H29B 108.926 no . . .
C31A C29A H29A 108.929 no . . .
C31A C29A H29B 108.927 no . . .
H29A C29A H29B 107.755 no . . .
C27B C29B H29C 109.486 no . . .
C27B C29B H29D 109.496 no . . .
C31B C29B H29C 109.489 no . . .
C31B C29B H29D 109.488 no . . .
H29C C29B H29D 108.066 no . . .
C28A C30A H30A 108.687 no . . .
C28A C30A H30B 108.685 no . . .
C32A C30A H30A 108.686 no . . .
C32A C30A H30B 108.682 no . . .
H30A C30A H30B 107.607 no . . .
C28B C30B H30C 108.855 no . . .
C28B C30B H30D 108.866 no . . .
C32B C30B H30C 108.858 no . . .
C32B C30B H30D 108.863 no . . .
H30C C30B H30D 107.706 no . . .
C29A C31A H31A 109.480 no . . .
C29A C31A H31B 109.475 no . . .
C29A C31A H31C 109.473 no . . .
H31A C31A H31B 109.463 no . . .
H31A C31A H31C 109.462 no . . .
H31B C31A H31C 109.474 no . . .
C29B C31B H31D 109.470 no . . .
C29B C31B H31E 109.466 no . . .
C29B C31B H31F 109.468 no . . .
H31D C31B H31E 109.473 no . . .
H31D C31B H31F 109.476 no . . .
H31E C31B H31F 109.474 no . . .
C30A C32A H32A 109.473 no . . .
C30A C32A H32B 109.475 no . . .
C30A C32A H32C 109.468 no . . .
H32A C32A H32B 109.469 no . . .
H32A C32A H32C 109.468 no . . .
H32B C32A H32C 109.474 no . . .
C30B C32B H32D 109.473 no . . .
C30B C32B H32E 109.471 no . . .
C30B C32B H32F 109.473 no . . .
H32D C32B H32E 109.476 no . . .
H32D C32B H32F 109.468 no . . .
H32E C32B H32F 109.467 no . . .

loop_
_geom_bond_atom_site_label_1
_geom_bond_atom_site_label_2
_geom_bond_distance
_geom_bond_publ_flag
_geom_bond_site_symmetry_1
_geom_bond_site_symmetry_2
S1 C16 1.730(3) yes . .
S1 C17 1.744(3) yes . .
S2 C12 1.736(3) yes . .
S2 C19 1.748(4) yes . .
O1 C4 1.207(3) yes . .
O2 C6 1.201(4) yes . .
C1 C4 1.523(4) yes . .
C1 C5 1.520(4) yes . .
C1 C8 1.517(4) yes . .
C2 C3 1.518(4) yes . .
C2 C5 1.391(4) yes . .
C2 C13 1.402(4) yes . .
C3 C6 1.526(4) yes . .
C3 C7 1.520(4) yes . .
C4 C6 1.560(4) yes . .
C5 C16 1.391(4) yes . .
C7 C8 1.399(4) yes . .
C7 C12 1.392(4) yes . .
C8 C9 1.399(5) yes . .
C9 C10 1.388(4) yes . .
C10 C11 1.396(5) yes . .
C11 C12 1.411(5) yes . .
C11 C20 1.436(5) yes . .
C13 C14 1.379(5) yes . .
C14 C15 1.406(4) yes . .
C15 C16 1.415(4) yes . .
C15 C18 1.427(5) yes . .
C17 C18 1.352(5) yes . .
C17 C21 1.506(5) yes . .
C19 C20 1.351(5) yes . .
C19 C22 1.507(5) yes . .
C21 C23 1.506(5) yes . .
C22 C24 1.512(5) yes . .
C23 C25A 1.480(11) yes . .
C23 C25B 1.621(10) yes . .
C24 C26 1.530(5) yes . .
C25A C27A 1.511(11) yes . .
C25B C27B 1.523(12) yes . .
C26 C28A 1.602(7) yes . .
C26 C28B 1.550(7) yes . .
C27A C29A 1.520(11) yes . .
C27B C29B 1.563(10) yes . .
C28A C30A 1.512(9) yes . .
C28B C30B 1.522(11) yes . .
C29A C31A 1.513(10) yes . .
C29B C31B 1.503(10) yes . .
C30A C32A 1.505(11) yes . .
C30B C32B 1.509(12) yes . .
C1 H1 1.000 no . .
C3 H3 1.000 no . .
C9 H9 0.950 no . .
C10 H10 0.950 no . .
C13 H13 0.950 no . .
C14 H14 0.950 no . .
C18 H18 0.950 no . .
C20 H20 0.950 no . .
C21 H21A 0.990 no . .
C21 H21B 0.990 no . .
C22 H22A 0.990 no . .
C22 H22B 0.990 no . .
C23 H23A 0.990 no . .
C23 H23B 0.990 no . .
C24 H24A 0.990 no . .
C24 H24B 0.990 no . .
C25A H25A 0.990 no . .
C25A H25B 0.990 no . .
C25B H25C 0.990 no . .
C25B H25D 0.990 no . .
C26 H26A 1.069 no . .
C26 H26B 0.943 no . .
C27A H27A 0.990 no . .
C27A H27B 0.990 no . .
C27B H27C 0.990 no . .
C27B H27D 0.990 no . .
C28A H28A 0.990 no . .
C28A H28B 0.990 no . .
C28B H28C 0.990 no . .
C28B H28D 0.990 no . .
C29A H29A 0.990 no . .
C29A H29B 0.990 no . .
C29B H29C 0.990 no . .
C29B H29D 0.990 no . .
C30A H30A 0.990 no . .
C30A H30B 0.990 no . .
C30B H30C 0.990 no . .
C30B H30D 0.990 no . .
C31A H31A 0.980 no . .
C31A H31B 0.980 no . .
C31A H31C 0.980 no . .
C31B H31D 0.980 no . .
C31B H31E 0.980 no . .
C31B H31F 0.980 no . .
C32A H32A 0.980 no . .
C32A H32B 0.980 no . .
C32A H32C 0.980 no . .
C32B H32D 0.980 no . .
C32B H32E 0.980 no . .
C32B H32F 0.980 no . .

loop_
_geom_contact_atom_site_label_1
_geom_contact_atom_site_label_2
_geom_contact_distance
_geom_contact_publ_flag
_geom_contact_site_symmetry_1
_geom_contact_site_symmetry_2
S1 C1 3.366(3) no . .
S1 C23 3.557(4) no . .
S2 C3 3.364(3) no . .
S2 C24 3.377(4) no . .
O1 O2 2.858(3) no . .
O1 C5 3.407(3) no . .
O1 C8 3.379(3) no . .
O2 C2 3.328(3) no . .
O2 C7 3.436(4) no . .
C1 C3 2.630(4) no . .
C2 C4 2.820(3) no . .
C2 C8 2.850(4) no . .
C2 C15 2.784(5) no . .
C4 C7 2.807(4) no . .
C4 C9 3.543(4) no . .
C4 C16 3.517(4) no . .
C5 C6 2.790(4) no . .
C5 C7 2.836(4) no . .
C5 C14 2.813(4) no . .
C6 C8 2.847(4) no . .
C6 C12 3.549(4) no . .
C6 C13 3.473(4) no . .
C7 C10 2.796(5) no . .
C8 C11 2.796(4) no . .
C9 C12 2.792(5) no . .
C13 C16 2.787(4) no . .
C18 C23 3.432(5) no . .
C25B C31B 3.219(12) no . .
C26 C32A 3.196(9) no . .
C26 C32B 3.135(11) no . .
O1 C1 3.475(4) no . 2_555
O1 C25A 3.560(9) no . 4_564
O2 C31A 3.568(9) no . 2_565
C1 O1 3.475(4) no . 2_555
C4 C32A 3.557(8) no . 2_645
C6 C31A 3.422(9) no . 2_565
C7 C22 3.591(4) no . 3_676
C7 C31A 3.357(8) no . 2_565
C9 C29A 3.582(7) no . 3_566
C10 C27B 3.474(7) no . 1_565
C10 C29A 3.527(8) no . 3_566
C12 C31A 3.349(8) no . 2_565
C17 C32A 3.584(8) no . 3_676
C21 C32A 3.518(8) no . 3_676
C22 C7 3.591(4) no . 3_676
C24 C31B 3.531(9) no . 1_665
C25A O1 3.560(9) no . 4_565
C27B C10 3.474(7) no . 1_545
C27B C27B 3.202(12) no . 2_555
C28B C28B 3.585(9) no . 2_655
C29A C9 3.582(7) no . 3_566
C29A C10 3.527(8) no . 3_566
C31A O2 3.568(9) no . 2_545
C31A C6 3.422(9) no . 2_545
C31A C7 3.357(8) no . 2_545
C31A C12 3.349(8) no . 2_545
C31B C24 3.531(9) no . 1_445
C32A C4 3.557(8) no . 2_665
C32A C17 3.584(8) no . 3_676
C32A C21 3.518(8) no . 3_676
S1 H1 2.9476 no . .
S1 H18 3.4929 no . .
S1 H21A 2.8327 no . .
S1 H21B 3.5900 no . .
S1 H23A 3.2619 no . .
S2 H3 2.9427 no . .
S2 H20 3.4898 no . .
S2 H22A 2.9533 no . .
S2 H24B 2.9868 no . .
O1 H1 2.6398 no . .
O2 H3 2.6363 no . .
C1 H9 2.7924 no . .
C2 H1 3.3127 no . .
C2 H14 3.2671 no . .
C3 H13 2.7812 no . .
C4 H3 3.4232 no . .
C5 H3 3.2991 no . .
C5 H13 3.2873 no . .
C6 H1 3.4257 no . .
C7 H1 3.3074 no . .
C7 H9 3.2896 no . .
C8 H3 3.3145 no . .
C8 H10 3.2632 no . .
C9 H1 2.7301 no . .
C10 H20 2.8666 no . .
C11 H9 3.2808 no . .
C12 H3 2.7482 no . .
C12 H10 3.2742 no . .
C12 H20 3.2411 no . .
C13 H3 2.7228 no . .
C14 H18 2.8554 no . .
C15 H13 3.2731 no . .
C16 H1 2.7498 no . .
C16 H14 3.2926 no . .
C16 H18 3.2438 no . .
C17 H23A 2.6942 no . .
C17 H23B 2.8164 no . .
C18 H14 2.8027 no . .
C18 H21A 3.2843 no . .
C18 H21B 2.7232 no . .
C18 H23B 3.3698 no . .
C19 H24A 2.7311 no . .
C19 H24B 2.7019 no . .
C20 H10 2.8045 no . .
C20 H22A 3.2011 no . .
C20 H22B 2.6837 no . .
C20 H24A 3.5316 no . .
C21 H18 2.8380 no . .
C21 H25A 2.4474 no . .
C21 H25B 2.5414 no . .
C21 H25C 2.8796 no . .
C21 H25D 3.0085 no . .
C22 H20 2.8423 no . .
C22 H26A 2.7508 no . .
C22 H26B 2.6427 no . .
C23 H27A 2.4671 no . .
C23 H27B 2.5871 no . .
C23 H27C 2.8917 no . .
C23 H27D 2.9165 no . .
C24 H28A 2.7823 no . .
C24 H28B 2.7876 no . .
C24 H28C 2.7594 no . .
C24 H28D 2.5995 no . .
C25A H21A 2.3930 no . .
C25A H21B 2.5347 no . .
C25A H29A 2.7519 no . .
C25A H29B 2.7178 no . .
C25B H21A 2.9353 no . .
C25B H21B 2.9704 no . .
C25B H29C 3.4467 no . .
C25B H29D 2.7877 no . .
C25B H31E 3.4691 no . .
C25B H31F 2.9451 no . .
C26 H22A 2.7216 no . .
C26 H22B 2.7509 no . .
C26 H30A 2.7833 no . .
C26 H30B 3.4593 no . .
C26 H30C 3.4194 no . .
C26 H30D 2.7715 no . .
C26 H32A 2.8780 no . .
C26 H32B 3.5014 no . .
C26 H32D 2.8392 no . .
C26 H32F 3.4001 no . .
C27A H23A 2.5328 no . .
C27A H23B 2.6231 no . .
C27A H31A 2.7287 no . .
C27A H31B 2.7362 no . .
C27A H31C 3.3669 no . .
C27B H23A 2.9032 no . .
C27B H23B 2.6823 no . .
C27B H31D 3.3701 no . .
C27B H31E 2.6637 no . .
C27B H31F 2.7496 no . .
C28A H24A 2.9334 no . .
C28A H24B 2.6361 no . .
C28A H32A 2.7526 no . .
C28A H32B 2.7249 no . .
C28A H32C 3.3640 no . .
C28B H24A 2.5217 no . .
C28B H24B 2.8590 no . .
C28B H32D 2.7642 no . .
C28B H32E 3.3676 no . .
C28B H32F 2.7067 no . .
C29A H25A 2.8272 no . .
C29A H25B 2.7206 no . .
C29B H25C 2.7815 no . .
C29B H25D 2.8069 no . .
C30A H26A 2.7015 no . .
C30A H26B 3.0168 no . .
C30B H26A 3.0776 no . .
C30B H26B 2.6009 no . .
C31A H27A 2.7333 no . .
C31A H27B 2.6987 no . .
C31B H25C 3.5221 no . .
C31B H25D 2.8967 no . .
C31B H27C 3.3478 no . .
C31B H27D 2.6398 no . .
C32A H26A 3.5103 no . .
C32A H26B 3.1594 no . .
C32A H28A 3.3615 no . .
C32A H28B 2.7045 no . .
C32B H26A 3.1251 no . .
C32B H26B 3.3438 no . .
C32B H28C 2.7188 no . .
C32B H28D 3.3665 no . .
H1 H9 2.5734 no . .
H3 H13 2.5576 no . .
H9 H10 2.3351 no . .
H10 H20 2.7781 no . .
H13 H14 2.3295 no . .
H14 H18 2.7709 no . .
H18 H21B 2.6744 no . .
H18 H23B 3.3345 no . .
H20 H22A 3.5256 no . .
H20 H22B 2.5974 no . .
H21A H23A 2.4290 no . .
H21A H23B 2.8667 no . .
H21A H25A 2.1126 no . .
H21A H25B 2.7148 no . .
H21A H25C 3.0919 no . .
H21A H25D 2.8681 no . .
H21B H23A 2.8708 no . .
H21B H23B 2.3347 no . .
H21B H25A 2.7875 no . .
H21B H25B 2.3650 no . .
H21B H25C 2.7693 no . .
H21B H25D 3.3620 no . .
H22A H24A 2.8516 no . .
H22A H24B 2.3739 no . .
H22A H26A 2.5192 no . .
H22A H26B 2.8969 no . .
H22B H24A 2.3500 no . .
H22B H24B 2.8516 no . .
H22B H26A 3.0371 no . .
H22B H26B 2.4857 no . .
H23A H25A 2.4024 no . .
H23A H25B 2.8670 no . .
H23A H25C 2.8780 no . .
H23A H25D 2.3589 no . .
H23A H27A 2.6776 no . .
H23A H27B 2.3606 no . .
H23A H27C 3.1766 no . .
H23A H27D 2.7486 no . .
H23B H25A 2.8662 no . .
H23B H25B 2.3421 no . .
H23B H25C 2.3295 no . .
H23B H25D 2.7895 no . .
H23B H27A 2.3332 no . .
H23B H27B 2.9869 no . .
H23B H27C 2.4951 no . .
H23B H27D 2.9615 no . .
H24A H26A 2.9359 no . .
H24A H26B 2.3072 no . .
H24A H28A 3.2605 no . .
H24A H28B 2.7801 no . .
H24A H28C 2.8043 no . .
H24A H28D 2.2282 no . .
H24B H26A 2.4423 no . .
H24B H26B 2.7834 no . .
H24B H28A 2.4605 no . .
H24B H28B 2.8173 no . .
H24B H28C 2.7576 no . .
H24B H28D 3.0741 no . .
H25A H27A 2.8636 no . .
H25A H27B 2.3358 no . .
H25A H29A 3.1584 no . .
H25A H29B 2.6424 no . .
H25B H27A 2.4204 no . .
H25B H27B 2.8665 no . .
H25B H29A 2.5618 no . .
H25B H29B 2.9428 no . .
H25C H27C 2.3634 no . .
H25C H27D 2.8402 no . .
H25C H29D 2.5747 no . .
H25C H31F 3.1866 no . .
H25D H27C 2.8407 no . .
H25D H27D 2.3415 no . .
H25D H29D 3.0159 no . .
H25D H31E 3.1095 no . .
H25D H31F 2.3891 no . .
H26A H28A 2.2180 no . .
H26A H28B 2.8355 no . .
H26A H28C 2.7445 no . .
H26A H28D 3.0980 no . .
H26A H30A 2.4764 no . .
H26A H30B 3.5244 no . .
H26A H30D 3.2496 no . .
H26A H32A 3.2030 no . .
H26A H32D 2.5385 no . .
H26A H32F 3.3672 no . .
H26B H28A 3.0128 no . .
H26B H28B 2.7146 no . .
H26B H28C 2.7087 no . .
H26B H28D 2.1649 no . .
H26B H30A 3.1427 no . .
H26B H30C 3.4501 no . .
H26B H30D 2.4364 no . .
H26B H32A 2.5776 no . .
H26B H32B 3.4752 no . .
H26B H32D 3.0235 no . .
H27A H29A 2.3559 no . .
H27A H29B 2.8582 no . .
H27A H31A 2.5617 no . .
H27A H31B 3.0396 no . .
H27B H29A 2.8584 no . .
H27B H29B 2.3838 no . .
H27B H31A 2.9750 no . .
H27B H31B 2.5334 no . .
H27B H31C 3.5926 no . .
H27C H29C 2.3177 no . .
H27C H29D 2.4618 no . .
H27C H31E 3.5051 no . .
H27D H29C 2.4462 no . .
H27D H29D 2.8866 no . .
H27D H31D 3.5278 no . .
H27D H31E 2.4025 no . .
H27D H31F 2.9545 no . .
H28A H30A 2.3718 no . .
H28A H30B 2.2920 no . .
H28A H32B 3.5851 no . .
H28B H30A 2.8485 no . .
H28B H30B 2.3701 no . .
H28B H32A 3.0137 no . .
H28B H32B 2.5252 no . .
H28B H32C 3.5859 no . .
H28C H30C 2.3681 no . .
H28C H30D 2.8581 no . .
H28C H32D 3.0551 no . .
H28C H32E 3.5895 no . .
H28C H32F 2.5208 no . .
H28D H30C 2.3175 no . .
H28D H30D 2.3710 no . .
H28D H32F 3.5838 no . .
H29A H31A 2.3637 no . .
H29A H31B 2.8516 no . .
H29A H31C 2.3426 no . .
H29B H31A 2.8517 no . .
H29B H31B 2.3575 no . .
H29B H31C 2.3484 no . .
H29C H31D 2.3160 no . .
H29C H31E 2.3884 no . .
H29C H31F 2.8468 no . .
H29D H31D 2.3787 no . .
H29D H31E 2.8476 no . .
H29D H31F 2.3249 no . .
H30A H32A 2.3399 no . .
H30A H32B 2.8434 no . .
H30A H32C 2.3442 no . .
H30B H32A 2.8427 no . .
H30B H32B 2.3621 no . .
H30B H32C 2.3224 no . .
H30C H32D 2.8464 no . .
H30C H32E 2.3183 no . .
H30C H32F 2.3789 no . .
H30D H32D 2.3336 no . .
H30D H32E 2.3626 no . .
H30D H32F 2.8474 no . .
S1 H30B 3.2240 no . 2_645
S1 H32A 3.5204 no . 3_676
S1 H32D 3.3999 no . 3_676
S1 H32E 2.9933 no . 1_445
S1 H32F 3.4961 no . 2_645
S2 H31B 3.3424 no . 2_565
S2 H31C 3.4533 no . 1_665
S2 H31D 2.9431 no . 1_665
S2 H31E 3.5754 no . 2_565
O1 H1 2.5262 no . 2_555
O1 H9 2.8819 no . 2_555
O1 H21A 3.3353 no . 4_564
O1 H21B 3.0934 no . 4_564
O1 H25A 3.2994 no . 4_564
O1 H25B 2.9440 no . 4_564
O1 H25C 3.3695 no . 4_564
O1 H29C 3.1830 no . 2_565
O1 H29D 3.5698 no . 2_565
O1 H31A 3.4289 no . 2_565
O1 H31C 3.5993 no . 2_565
O1 H32C 2.7381 no . 2_645
O1 H32E 3.1212 no . 2_645
O2 H3 2.9147 no . 2_655
O2 H13 2.7593 no . 2_655
O2 H20 2.8984 no . 4_574
O2 H21B 2.8247 no . 4_564
O2 H31C 2.6727 no . 2_565
O2 H31D 3.0519 no . 2_565
O2 H32B 3.5339 no . 2_645
O2 H32C 3.5482 no . 2_645
C1 H1 3.5280 no . 2_555
C2 H22A 3.4960 no . 3_676
C2 H22B 2.9380 no . 3_676
C2 H30C 2.9547 no . 2_645
C2 H32B 2.9722 no . 2_645
C3 H3 3.0308 no . 2_655
C3 H22B 3.5430 no . 3_676
C3 H31C 3.4122 no . 2_565
C4 H1 3.3003 no . 2_555
C4 H29C 3.0833 no . 2_565
C4 H30C 3.5656 no . 2_645
C4 H31A 3.1624 no . 2_565
C4 H31C 3.3087 no . 2_565
C4 H32B 3.3734 no . 2_645
C4 H32C 2.8671 no . 2_645
C4 H32E 3.4037 no . 2_645
C5 H22A 3.5594 no . 3_676
C5 H22B 3.3956 no . 3_676
C5 H30C 2.9958 no . 2_645
C5 H32B 3.0025 no . 2_645
C5 H32C 3.3857 no . 2_645
C6 H3 3.3067 no . 2_655
C6 H13 3.3045 no . 2_655
C6 H21B 3.5376 no . 4_564
C6 H29C 3.3536 no . 2_565
C6 H30C 3.4792 no . 2_645
C6 H31A 3.2628 no . 2_565
C6 H31C 2.7337 no . 2_565
C6 H31D 3.2712 no . 2_565
C6 H32B 3.2953 no . 2_645
C6 H32C 3.3612 no . 2_645
C7 H22A 2.9570 no . 3_676
C7 H22B 3.4371 no . 3_676
C7 H29C 3.3097 no . 2_565
C7 H31A 2.9830 no . 2_565
C7 H31B 3.3039 no . 2_565
C7 H31C 3.2290 no . 2_565
C8 H22A 3.0268 no . 3_676
C8 H29C 3.1289 no . 2_565
C8 H31A 2.9518 no . 2_565
C9 H22A 3.2132 no . 3_676
C9 H27C 3.0388 no . 1_565
C9 H29A 3.2682 no . 3_566
C9 H29B 2.9513 no . 3_566
C9 H29C 3.5442 no . 1_565
C9 H29C 3.3363 no . 2_565
C9 H29D 3.2860 no . 1_565
C9 H31A 3.1718 no . 2_565
C9 H31F 3.2902 no . 3_566
C10 H22A 3.3191 no . 3_676
C10 H23B 3.5259 no . 1_565
C10 H25B 3.3998 no . 1_565
C10 H25C 3.1707 no . 1_565
C10 H27A 3.2863 no . 1_565
C10 H27C 2.7538 no . 1_565
C10 H29A 3.1389 no . 3_566
C10 H29B 3.0366 no . 3_566
C10 H29D 3.4867 no . 1_565
C10 H29D 3.4370 no . 3_566
C10 H31A 3.3837 no . 2_565
C10 H31D 3.4316 no . 3_566
C10 H31F 3.2353 no . 3_566
C11 H22A 3.2826 no . 3_676
C11 H27C 3.5870 no . 1_565
C11 H31A 3.3930 no . 2_565
C11 H31B 3.1697 no . 2_565
C11 H31E 3.5539 no . 2_565
C12 H22A 3.1069 no . 3_676
C12 H31A 3.1736 no . 2_565
C12 H31B 2.8956 no . 2_565
C12 H31C 3.4439 no . 2_565
C12 H31E 3.3394 no . 2_565
C13 H13 3.5889 no . 2_655
C13 H18 3.3297 no . 3_666
C13 H22B 2.9620 no . 3_676
C13 H28D 3.5114 no . 1_545
C13 H30C 2.9061 no . 2_645
C13 H30D 3.3846 no . 1_545
C13 H32B 3.0336 no . 2_645
C14 H14 3.2039 no . 3_666
C14 H18 3.2239 no . 3_666
C14 H22B 3.4132 no . 3_676
C14 H26B 3.4593 no . 1_545
C14 H26B 3.5771 no . 3_676
C14 H28B 3.3717 no . 2_645
C14 H28C 3.4848 no . 2_645
C14 H28D 2.9839 no . 1_545
C14 H28D 3.5542 no . 2_645
C14 H30C 2.8953 no . 2_645
C14 H30D 3.3370 no . 1_545
C14 H32B 3.1207 no . 2_645
C15 H14 3.2218 no . 3_666
C15 H26B 3.1245 no . 3_676
C15 H28B 3.3481 no . 2_645
C15 H28C 3.4092 no . 2_645
C15 H30B 3.2265 no . 2_645
C15 H30C 2.9414 no . 2_645
C15 H32B 3.1569 no . 2_645
C16 H26B 3.1920 no . 3_676
C16 H30B 3.1491 no . 2_645
C16 H30C 2.9828 no . 2_645
C16 H32B 3.0895 no . 2_645
C16 H32C 3.5695 no . 2_645
C16 H32F 3.4594 no . 2_645
C17 H30B 3.2541 no . 2_645
C17 H30D 2.9841 no . 3_676
C17 H32A 2.7446 no . 3_676
C17 H32D 3.5451 no . 3_676
C18 H14 3.1420 no . 3_666
C18 H26B 3.4758 no . 3_676
C18 H28B 3.4693 no . 2_645
C18 H28C 3.4805 no . 2_645
C18 H30B 3.2785 no . 2_645
C18 H30D 3.0676 no . 3_676
C18 H32A 3.0297 no . 3_676
C20 H23B 3.4343 no . 1_565
C21 H30A 3.3900 no . 1_445
C21 H30D 3.2868 no . 3_676
C21 H32A 2.9721 no . 3_676
C21 H32C 3.1485 no . 3_676
C21 H32D 3.4042 no . 1_445
C21 H32E 3.4293 no . 3_676
C22 H29B 3.5471 no . 1_665
C22 H31F 3.1972 no . 1_665
C23 H10 3.5856 no . 1_545
C23 H27D 3.3885 no . 2_555
C23 H30A 3.0487 no . 1_445
C23 H32D 3.3119 no . 1_445
C23 H32F 3.5122 no . 1_445
C24 H24A 3.2117 no . 2_655
C24 H24B 3.3147 no . 2_655
C24 H28B 3.3907 no . 2_655
C24 H28C 3.4329 no . 2_655
C24 H29B 3.4879 no . 1_665
C24 H31E 3.2486 no . 1_665
C24 H31F 3.0643 no . 1_665
C25A H10 3.1762 no . 1_545
C25A H26A 3.3770 no . 1_445
C25A H30A 3.0695 no . 1_445
C25B H10 2.9532 no . 1_545
C25B H26A 3.5193 no . 1_445
C25B H27D 3.5601 no . 2_555
C26 H14 3.2400 no . 1_565
C26 H25D 3.4822 no . 1_665
C26 H27B 3.5889 no . 1_665
C26 H29B 3.4327 no . 1_665
C26 H31E 3.5753 no . 1_665
C26 H31F 3.2035 no . 1_665
C27A H10 3.3169 no . 1_545
C27A H26A 3.3488 no . 1_445
C27A H27A 3.5940 no . 2_555
C27A H28A 3.0538 no . 1_445
C27A H30A 3.4531 no . 1_445
C27B H9 3.5344 no . 1_545
C27B H10 3.0249 no . 1_545
C27B H27C 2.6313 no . 2_555
C27B H27D 2.8409 no . 2_555
C28A H24A 3.1309 no . 2_655
C28A H27B 2.9396 no . 1_665
C28B H14 2.9933 no . 1_565
C28B H24A 3.0738 no . 2_655
C28B H28C 3.5944 no . 2_655
C28B H28D 2.7266 no . 2_655
C29A H9 3.3067 no . 3_566
C29A H10 3.1863 no . 3_566
C29A H26A 3.3577 no . 1_445
C29A H28A 3.5180 no . 1_445
C29B H9 3.1117 no . 1_545
C29B H10 3.4823 no . 1_545
C29B H10 3.5330 no . 3_566
C29B H27C 3.4132 no . 2_555
C30A H23A 3.1294 no . 1_665
C30A H25A 3.3907 no . 1_665
C30A H27B 3.2236 no . 1_665
C30B H13 3.3459 no . 1_565
C30B H14 3.2435 no . 1_565
C31A H24B 3.5275 no . 1_445
C31B H10 3.4449 no . 3_566
C31B H22A 3.2749 no . 1_445
C31B H24B 2.8162 no . 1_445
C31B H26A 3.3167 no . 1_445
C32A H13 3.5031 no . 1_565
C32A H21A 3.2280 no . 3_676
C32A H21B 3.2114 no . 3_676
C32B H21A 3.4906 no . 1_665
C32B H21A 3.3385 no . 3_676
C32B H23A 3.1374 no . 1_665
H1 O1 2.5262 no . 2_555
H1 C1 3.5280 no . 2_555
H1 C4 3.3003 no . 2_555
H1 H1 2.9025 no . 2_555
H3 O2 2.9147 no . 2_655
H3 C3 3.0308 no . 2_655
H3 C6 3.3067 no . 2_655
H3 H3 2.1946 no . 2_655
H3 H13 3.3996 no . 2_655
H9 O1 2.8819 no . 2_555
H9 C27B 3.5344 no . 1_565
H9 C29A 3.3067 no . 3_566
H9 C29B 3.1117 no . 1_565
H9 H25A 3.3801 no . 3_566
H9 H25B 3.1292 no . 3_566
H9 H25C 3.1852 no . 3_566
H9 H25D 3.4912 no . 3_566
H9 H27A 3.5517 no . 1_565
H9 H27C 3.0201 no . 1_565
H9 H29A 3.0398 no . 1_565
H9 H29A 2.8913 no . 3_566
H9 H29B 2.8336 no . 3_566
H9 H29C 2.9193 no . 1_565
H9 H29D 2.6052 no . 1_565
H9 H29D 3.4260 no . 3_566
H9 H31A 3.4019 no . 1_565
H9 H31F 3.3027 no . 3_566
H10 C23 3.5856 no . 1_565
H10 C25A 3.1762 no . 1_565
H10 C25B 2.9532 no . 1_565
H10 C27A 3.3169 no . 1_565
H10 C27B 3.0249 no . 1_565
H10 C29A 3.1863 no . 3_566
H10 C29B 3.4823 no . 1_565
H10 C29B 3.5330 no . 3_566
H10 C31B 3.4449 no . 3_566
H10 H23B 3.0702 no . 1_565
H10 H25B 2.5000 no . 1_565
H10 H25C 2.3026 no . 1_565
H10 H27A 2.8606 no . 1_565
H10 H27C 2.5240 no . 1_565
H10 H29A 3.0059 no . 1_565
H10 H29A 2.6199 no . 3_566
H10 H29B 2.9634 no . 3_566
H10 H29D 3.0064 no . 1_565
H10 H29D 2.7902 no . 3_566
H10 H31C 3.2148 no . 3_566
H10 H31D 3.1459 no . 3_566
H10 H31F 3.1925 no . 3_566
H13 O2 2.7593 no . 2_655
H13 C6 3.3045 no . 2_655
H13 C13 3.5889 no . 2_655
H13 C30B 3.3459 no . 1_545
H13 C32A 3.5031 no . 1_545
H13 H3 3.3996 no . 2_655
H13 H13 3.3090 no . 2_655
H13 H18 3.1266 no . 3_666
H13 H22B 3.2298 no . 3_676
H13 H28D 3.4063 no . 1_545
H13 H30C 3.0855 no . 1_545
H13 H30C 3.4409 no . 2_645
H13 H30D 2.7821 no . 1_545
H13 H32A 3.1471 no . 1_545
H13 H32B 2.9914 no . 1_545
H13 H32B 3.5535 no . 2_645
H14 C14 3.2039 no . 3_666
H14 C15 3.2218 no . 3_666
H14 C18 3.1420 no . 3_666
H14 C26 3.2400 no . 1_545
H14 C28B 2.9933 no . 1_545
H14 C30B 3.2435 no . 1_545
H14 H14 2.9870 no . 3_666
H14 H18 2.9367 no . 3_666
H14 H24A 3.2632 no . 1_545
H14 H26B 2.5220 no . 1_545
H14 H28B 3.3406 no . 2_645
H14 H28C 3.4612 no . 2_645
H14 H28D 2.4072 no . 1_545
H14 H28D 3.4448 no . 2_645
H14 H30C 3.5589 no . 1_545
H14 H30C 3.4220 no . 2_645
H14 H30D 2.6820 no . 1_545
H14 H32A 3.0751 no . 1_545
H14 H32B 3.5471 no . 1_545
H18 C13 3.3297 no . 3_666
H18 C14 3.2239 no . 3_666
H18 H13 3.1266 no . 3_666
H18 H14 2.9367 no . 3_666
H18 H20 2.9561 no . 1_545
H18 H22B 2.8772 no . 1_545
H18 H24A 3.2885 no . 1_545
H18 H28B 3.4766 no . 2_645
H18 H28C 3.4862 no . 2_645
H18 H30D 3.2004 no . 3_676
H18 H32A 3.2542 no . 3_676
H20 O2 2.8984 no . 4_575
H20 H18 2.9561 no . 1_565
H20 H21B 3.0138 no . 1_565
H20 H23B 2.9961 no . 1_565
H21A O1 3.3353 no . 4_565
H21A C32A 3.2280 no . 3_676
H21A C32B 3.4906 no . 1_445
H21A C32B 3.3385 no . 3_676
H21A H30A 2.8834 no . 1_445
H21A H30D 3.2928 no . 3_676
H21A H32A 2.8878 no . 3_676
H21A H32C 2.7043 no . 3_676
H21A H32D 2.7576 no . 1_445
H21A H32D 3.1550 no . 3_676
H21A H32E 3.5300 no . 1_445
H21A H32E 2.7823 no . 3_676
H21B O1 3.0934 no . 4_565
H21B O2 2.8247 no . 4_565
H21B C6 3.5376 no . 4_565
H21B C32A 3.2114 no . 3_676
H21B H20 3.0138 no . 1_545
H21B H30D 2.9721 no . 3_676
H21B H32A 2.7444 no . 3_676
H21B H32C 2.8313 no . 3_676
H21B H32E 3.3280 no . 3_676
H22A C2 3.4960 no . 3_676
H22A C5 3.5594 no . 3_676
H22A C7 2.9570 no . 3_676
H22A C8 3.0268 no . 3_676
H22A C9 3.2132 no . 3_676
H22A C10 3.3191 no . 3_676
H22A C11 3.2826 no . 3_676
H22A C12 3.1069 no . 3_676
H22A C31B 3.2749 no . 1_665
H22A H29B 2.8005 no . 1_665
H22A H31D 3.2631 no . 1_665
H22A H31E 3.5808 no . 1_665
H22A H31F 2.5515 no . 1_665
H22B C2 2.9380 no . 3_676
H22B C3 3.5430 no . 3_676
H22B C5 3.3956 no . 3_676
H22B C7 3.4371 no . 3_676
H22B C13 2.9620 no . 3_676
H22B C14 3.4132 no . 3_676
H22B H13 3.2298 no . 3_676
H22B H18 2.8772 no . 1_565
H23A C30A 3.1294 no . 1_445
H23A C32B 3.1374 no . 1_445
H23A H23A 2.9264 no . 2_555
H23A H27B 3.5271 no . 2_555
H23A H27D 3.2792 no . 2_555
H23A H28A 3.5479 no . 1_445
H23A H30A 2.4776 no . 1_445
H23A H30B 2.9119 no . 1_445
H23A H30B 3.2490 no . 2_645
H23A H32D 2.8391 no . 1_445
H23A H32E 3.4549 no . 1_445
H23A H32F 2.6680 no . 1_445
H23A H32F 3.4089 no . 2_645
H23B C10 3.5259 no . 1_545
H23B C20 3.4343 no . 1_545
H23B H10 3.0702 no . 1_545
H23B H20 2.9961 no . 1_545
H23B H27B 3.1562 no . 2_555
H23B H27D 2.7249 no . 2_555
H23B H28A 3.4705 no . 2_645
H23B H30B 3.5877 no . 2_645
H24A C24 3.2117 no . 2_655
H24A C28A 3.1309 no . 2_655
H24A C28B 3.0738 no . 2_655
H24A H14 3.2632 no . 1_565
H24A H18 3.2885 no . 1_565
H24A H24A 2.8127 no . 2_655
H24A H24B 2.8228 no . 2_655
H24A H28A 3.0725 no . 2_655
H24A H28B 2.4239 no . 2_655
H24A H28C 2.4599 no . 2_655
H24A H28D 2.8729 no . 2_655
H24B C24 3.3147 no . 2_655
H24B C31A 3.5275 no . 1_665
H24B C31B 2.8162 no . 1_665
H24B H24A 2.8228 no . 2_655
H24B H24B 2.8678 no . 2_655
H24B H29B 3.1073 no . 1_665
H24B H31B 2.8526 no . 1_665
H24B H31D 3.0197 no . 1_665
H24B H31E 2.3981 no . 1_665
H24B H31F 2.5905 no . 1_665
H25A O1 3.2994 no . 4_565
H25A C30A 3.3907 no . 1_445
H25A H9 3.3801 no . 3_566
H25A H26A 2.6266 no . 1_445
H25A H28A 3.4222 no . 1_445
H25A H30A 2.5089 no . 1_445
H25B O1 2.9440 no . 4_565
H25B C10 3.3998 no . 1_545
H25B H9 3.1292 no . 3_566
H25B H10 2.5000 no . 1_545
H25B H29A 3.4536 no . 3_556
H25C O1 3.3695 no . 4_565
H25C C10 3.1707 no . 1_545
H25C H9 3.1852 no . 3_566
H25C H10 2.3026 no . 1_545
H25C H29D 3.1736 no . 3_556
H25D C26 3.4822 no . 1_445
H25D H9 3.4912 no . 3_566
H25D H26A 2.5383 no . 1_445
H25D H32D 2.9433 no . 1_445
H25D H32F 3.5052 no . 1_445
H26A C25A 3.3770 no . 1_665
H26A C25B 3.5193 no . 1_665
H26A C27A 3.3488 no . 1_665
H26A C29A 3.3577 no . 1_665
H26A C31B 3.3167 no . 1_665
H26A H25A 2.6266 no . 1_665
H26A H25D 2.5383 no . 1_665
H26A H27B 2.9691 no . 1_665
H26A H29B 2.6129 no . 1_665
H26A H31E 3.2608 no . 1_665
H26A H31F 2.5324 no . 1_665
H26B C14 3.4593 no . 1_565
H26B C14 3.5771 no . 3_676
H26B C15 3.1245 no . 3_676
H26B C16 3.1920 no . 3_676
H26B C18 3.4758 no . 3_676
H26B H14 2.5220 no . 1_565
H27A C10 3.2863 no . 1_545
H27A C27A 3.5940 no . 2_555
H27A H9 3.5517 no . 1_545
H27A H10 2.8606 no . 1_545
H27A H27A 2.8044 no . 2_555
H27A H27B 3.4823 no . 2_555
H27B C26 3.5889 no . 1_445
H27B C28A 2.9396 no . 1_445
H27B C30A 3.2236 no . 1_445
H27B H23A 3.5271 no . 2_555
H27B H23B 3.1562 no . 2_555
H27B H26A 2.9691 no . 1_445
H27B H27A 3.4823 no . 2_555
H27B H28A 2.1507 no . 1_445
H27B H30A 2.8683 no . 1_445
H27B H30B 3.2618 no . 1_445
H27C C9 3.0388 no . 1_545
H27C C10 2.7538 no . 1_545
H27C C11 3.5870 no . 1_545
H27C C27B 2.6313 no . 2_555
H27C C29B 3.4132 no . 2_555
H27C H9 3.0201 no . 1_545
H27C H10 2.5240 no . 1_545
H27C H27C 2.2256 no . 2_555
H27C H27D 2.2121 no . 2_555
H27C H29C 3.0879 no . 2_555
H27D C23 3.3885 no . 2_555
H27D C25B 3.5601 no . 2_555
H27D C27B 2.8409 no . 2_555
H27D H23A 3.2792 no . 2_555
H27D H23B 2.7249 no . 2_555
H27D H27C 2.2121 no . 2_555
H27D H27D 2.6370 no . 2_555
H28A C27A 3.0538 no . 1_665
H28A C29A 3.5180 no . 1_665
H28A H23A 3.5479 no . 1_665
H28A H23B 3.4705 no . 2_665
H28A H24A 3.0725 no . 2_655
H28A H25A 3.4222 no . 1_665
H28A H27B 2.1507 no . 1_665
H28A H29B 3.2992 no . 1_665
H28A H31B 3.0494 no . 1_665
H28B C14 3.3717 no . 2_665
H28B C15 3.3481 no . 2_665
H28B C18 3.4693 no . 2_665
H28B C24 3.3907 no . 2_655
H28B H14 3.3406 no . 2_665
H28B H18 3.4766 no . 2_665
H28B H24A 2.4239 no . 2_655
H28B H28B 3.5355 no . 2_655
H28C C14 3.4848 no . 2_665
H28C C15 3.4092 no . 2_665
H28C C18 3.4805 no . 2_665
H28C C24 3.4329 no . 2_655
H28C C28B 3.5944 no . 2_655
H28C H14 3.4612 no . 2_665
H28C H18 3.4862 no . 2_665
H28C H24A 2.4599 no . 2_655
H28C H28D 2.7226 no . 2_655
H28D C13 3.5114 no . 1_565
H28D C14 2.9839 no . 1_565
H28D C14 3.5542 no . 2_665
H28D C28B 2.7266 no . 2_655
H28D H13 3.4063 no . 1_565
H28D H14 2.4072 no . 1_565
H28D H14 3.4448 no . 2_665
H28D H24A 2.8729 no . 2_655
H28D H28C 2.7226 no . 2_655
H28D H28D 1.9137 no . 2_655
H28D H30C 3.4782 no . 2_655
H29A C9 3.2682 no . 3_566
H29A C10 3.1389 no . 3_566
H29A H9 3.0398 no . 1_545
H29A H9 2.8913 no . 3_566
H29A H10 3.0059 no . 1_545
H29A H10 2.6199 no . 3_566
H29A H25B 3.4536 no . 3_556
H29A H29A 2.8887 no . 3_556
H29B C9 2.9513 no . 3_566
H29B C10 3.0366 no . 3_566
H29B C22 3.5471 no . 1_445
H29B C24 3.4879 no . 1_445
H29B C26 3.4327 no . 1_445
H29B H9 2.8336 no . 3_566
H29B H10 2.9634 no . 3_566
H29B H22A 2.8005 no . 1_445
H29B H24B 3.1073 no . 1_445
H29B H26A 2.6129 no . 1_445
H29B H28A 3.2992 no . 1_445
H29C O1 3.1830 no . 2_545
H29C C4 3.0833 no . 2_545
H29C C6 3.3536 no . 2_545
H29C C7 3.3097 no . 2_545
H29C C8 3.1289 no . 2_545
H29C C9 3.5442 no . 1_545
H29C C9 3.3363 no . 2_545
H29C H9 2.9193 no . 1_545
H29C H27C 3.0879 no . 2_555
H29D O1 3.5698 no . 2_545
H29D C9 3.2860 no . 1_545
H29D C10 3.4867 no . 1_545
H29D C10 3.4370 no . 3_566
H29D H9 2.6052 no . 1_545
H29D H9 3.4260 no . 3_566
H29D H10 3.0064 no . 1_545
H29D H10 2.7902 no . 3_566
H29D H25C 3.1736 no . 3_556
H29D H29D 3.1926 no . 3_556
H30A C21 3.3900 no . 1_665
H30A C23 3.0487 no . 1_665
H30A C25A 3.0695 no . 1_665
H30A C27A 3.4531 no . 1_665
H30A H21A 2.8834 no . 1_665
H30A H23A 2.4776 no . 1_665
H30A H25A 2.5089 no . 1_665
H30A H27B 2.8683 no . 1_665
H30B S1 3.2240 no . 2_665
H30B C15 3.2265 no . 2_665
H30B C16 3.1491 no . 2_665
H30B C17 3.2541 no . 2_665
H30B C18 3.2785 no . 2_665
H30B H23A 2.9119 no . 1_665
H30B H23A 3.2490 no . 2_665
H30B H23B 3.5877 no . 2_665
H30B H27B 3.2618 no . 1_665
H30C C2 2.9547 no . 2_665
H30C C4 3.5656 no . 2_665
H30C C5 2.9958 no . 2_665
H30C C6 3.4792 no . 2_665
H30C C13 2.9061 no . 2_665
H30C C14 2.8953 no . 2_665
H30C C15 2.9414 no . 2_665
H30C C16 2.9828 no . 2_665
H30C H13 3.0855 no . 1_565
H30C H13 3.4409 no . 2_665
H30C H14 3.5589 no . 1_565
H30C H14 3.4220 no . 2_665
H30C H28D 3.4782 no . 2_655
H30D C13 3.3846 no . 1_565
H30D C14 3.3370 no . 1_565
H30D C17 2.9841 no . 3_676
H30D C18 3.0676 no . 3_676
H30D C21 3.2868 no . 3_676
H30D H13 2.7821 no . 1_565
H30D H14 2.6820 no . 1_565
H30D H18 3.2004 no . 3_676
H30D H21A 3.2928 no . 3_676
H30D H21B 2.9721 no . 3_676
H31A O1 3.4289 no . 2_545
H31A C4 3.1624 no . 2_545
H31A C6 3.2628 no . 2_545
H31A C7 2.9830 no . 2_545
H31A C8 2.9518 no . 2_545
H31A C9 3.1718 no . 2_545
H31A C10 3.3837 no . 2_545
H31A C11 3.3930 no . 2_545
H31A C12 3.1736 no . 2_545
H31A H9 3.4019 no . 1_545
H31B S2 3.3424 no . 2_545
H31B C7 3.3039 no . 2_545
H31B C11 3.1697 no . 2_545
H31B C12 2.8956 no . 2_545
H31B H24B 2.8526 no . 1_445
H31B H28A 3.0494 no . 1_445
H31C S2 3.4533 no . 1_445
H31C O1 3.5993 no . 2_545
H31C O2 2.6727 no . 2_545
H31C C3 3.4122 no . 2_545
H31C C4 3.3087 no . 2_545
H31C C6 2.7337 no . 2_545
H31C C7 3.2290 no . 2_545
H31C C12 3.4439 no . 2_545
H31C H10 3.2148 no . 3_566
H31D S2 2.9431 no . 1_445
H31D O2 3.0519 no . 2_545
H31D C6 3.2712 no . 2_545
H31D C10 3.4316 no . 3_566
H31D H10 3.1459 no . 3_566
H31D H22A 3.2631 no . 1_445
H31D H24B 3.0197 no . 1_445
H31E S2 3.5754 no . 2_545
H31E C11 3.5539 no . 2_545
H31E C12 3.3394 no . 2_545
H31E C24 3.2486 no . 1_445
H31E C26 3.5753 no . 1_445
H31E H22A 3.5808 no . 1_445
H31E H24B 2.3981 no . 1_445
H31E H26A 3.2608 no . 1_445
H31F C9 3.2902 no . 3_566
H31F C10 3.2353 no . 3_566
H31F C22 3.1972 no . 1_445
H31F C24 3.0643 no . 1_445
H31F C26 3.2035 no . 1_445
H31F H9 3.3027 no . 3_566
H31F H10 3.1925 no . 3_566
H31F H22A 2.5515 no . 1_445
H31F H24B 2.5905 no . 1_445
H31F H26A 2.5324 no . 1_445
H32A S1 3.5204 no . 3_676
H32A C17 2.7446 no . 3_676
H32A C18 3.0297 no . 3_676
H32A C21 2.9721 no . 3_676
H32A H13 3.1471 no . 1_565
H32A H14 3.0751 no . 1_565
H32A H18 3.2542 no . 3_676
H32A H21A 2.8878 no . 3_676
H32A H21B 2.7444 no . 3_676
H32B O2 3.5339 no . 2_665
H32B C2 2.9722 no . 2_665
H32B C4 3.3734 no . 2_665
H32B C5 3.0025 no . 2_665
H32B C6 3.2953 no . 2_665
H32B C13 3.0336 no . 2_665
H32B C14 3.1207 no . 2_665
H32B C15 3.1569 no . 2_665
H32B C16 3.0895 no . 2_665
H32B H13 2.9914 no . 1_565
H32B H13 3.5535 no . 2_665
H32B H14 3.5471 no . 1_565
H32C O1 2.7381 no . 2_665
H32C O2 3.5482 no . 2_665
H32C C4 2.8671 no . 2_665
H32C C5 3.3857 no . 2_665
H32C C6 3.3612 no . 2_665
H32C C16 3.5695 no . 2_665
H32C C21 3.1485 no . 3_676
H32C H21A 2.7043 no . 3_676
H32C H21B 2.8313 no . 3_676
H32D S1 3.3999 no . 3_676
H32D C17 3.5451 no . 3_676
H32D C21 3.4042 no . 1_665
H32D C23 3.3119 no . 1_665
H32D H21A 2.7576 no . 1_665
H32D H21A 3.1550 no . 3_676
H32D H23A 2.8391 no . 1_665
H32D H25D 2.9433 no . 1_665
H32E S1 2.9933 no . 1_665
H32E O1 3.1212 no . 2_665
H32E C4 3.4037 no . 2_665
H32E C21 3.4293 no . 3_676
H32E H21A 3.5300 no . 1_665
H32E H21A 2.7823 no . 3_676
H32E H21B 3.3280 no . 3_676
H32E H23A 3.4549 no . 1_665
H32F S1 3.4961 no . 2_665
H32F C16 3.4594 no . 2_665
H32F C23 3.5122 no . 1_665
H32F H23A 2.6680 no . 1_665
H32F H23A 3.4089 no . 2_665
H32F H25D 3.5052 no . 1_665

loop_
_geom_torsion_atom_site_label_1
_geom_torsion_atom_site_label_2
_geom_torsion_atom_site_label_3
_geom_torsion_atom_site_label_4
_geom_torsion
_geom_torsion_publ_flag
_geom_torsion_site_symmetry_1
_geom_torsion_site_symmetry_2
_geom_torsion_site_symmetry_3
_geom_torsion_site_symmetry_4
C16 S1 C17 C18 -0.35(18) no . . . .
C16 S1 C17 C21 -179.01(18) no . . . .
C17 S1 C16 C5 -179.8(2) no . . . .
C17 S1 C16 C15 0.24(17) no . . . .
C12 S2 C19 C20 0.25(18) no . . . .
C12 S2 C19 C22 179.00(18) no . . . .
C19 S2 C12 C7 -178.4(2) no . . . .
C19 S2 C12 C11 0.22(17) no . . . .
C4 C1 C5 C2 59.1(3) no . . . .
C4 C1 C5 C16 -118.0(3) no . . . .
C5 C1 C4 O1 125.5(3) no . . . .
C5 C1 C4 C6 -54.8(3) no . . . .
C4 C1 C8 C7 -58.6(3) no . . . .
C4 C1 C8 C9 121.2(3) no . . . .
C8 C1 C4 O1 -120.4(3) no . . . .
C8 C1 C4 C6 59.3(3) no . . . .
C5 C1 C8 C7 52.0(3) no . . . .
C5 C1 C8 C9 -128.2(3) no . . . .
C8 C1 C5 C2 -51.7(3) no . . . .
C8 C1 C5 C16 131.2(3) no . . . .
C3 C2 C5 C1 0.3(3) no . . . .
C3 C2 C5 C16 177.58(19) no . . . .
C5 C2 C3 C6 -60.7(3) no . . . .
C5 C2 C3 C7 50.7(3) no . . . .
C3 C2 C13 C14 -176.6(2) no . . . .
C13 C2 C3 C6 115.4(3) no . . . .
C13 C2 C3 C7 -133.1(3) no . . . .
C5 C2 C13 C14 -0.7(4) no . . . .
C13 C2 C5 C1 -176.1(2) no . . . .
C13 C2 C5 C16 1.2(4) no . . . .
C2 C3 C6 O2 -117.3(3) no . . . .
C2 C3 C6 C4 60.3(3) no . . . .
C2 C3 C7 C8 -50.3(3) no . . . .
C2 C3 C7 C12 130.8(3) no . . . .
C6 C3 C7 C8 59.5(3) no . . . .
C6 C3 C7 C12 -119.4(3) no . . . .
C7 C3 C6 O2 128.0(3) no . . . .
C7 C3 C6 C4 -54.4(3) no . . . .
O1 C4 C6 O2 -5.9(4) no . . . .
O1 C4 C6 C3 176.3(3) no . . . .
C1 C4 C6 O2 174.3(3) no . . . .
C1 C4 C6 C3 -3.4(3) no . . . .
C1 C5 C16 S1 -3.8(4) no . . . .
C1 C5 C16 C15 176.1(2) no . . . .
C2 C5 C16 S1 179.3(2) no . . . .
C2 C5 C16 C15 -0.8(4) no . . . .
C3 C7 C8 C1 -1.4(3) no . . . .
C3 C7 C8 C9 178.80(19) no . . . .
C3 C7 C12 S2 0.1(4) no . . . .
C3 C7 C12 C11 -178.4(2) no . . . .
C8 C7 C12 S2 -178.75(19) no . . . .
C8 C7 C12 C11 2.7(4) no . . . .
C12 C7 C8 C1 177.61(19) no . . . .
C12 C7 C8 C9 -2.2(4) no . . . .
C1 C8 C9 C10 -179.4(2) no . . . .
C7 C8 C9 C10 0.4(4) no . . . .
C8 C9 C10 C11 0.9(4) no . . . .
C9 C10 C11 C12 -0.4(4) no . . . .
C9 C10 C11 C20 -179.9(3) no . . . .
C10 C11 C12 S2 179.8(2) no . . . .
C10 C11 C12 C7 -1.5(4) no . . . .
C10 C11 C20 C19 -179.7(3) no . . . .
C12 C11 C20 C19 0.8(4) no . . . .
C20 C11 C12 S2 -0.6(3) no . . . .
C20 C11 C12 C7 178.1(2) no . . . .
C2 C13 C14 C15 -0.3(4) no . . . .
C13 C14 C15 C16 0.7(4) no . . . .
C13 C14 C15 C18 -179.5(3) no . . . .
C14 C15 C16 S1 179.8(2) no . . . .
C14 C15 C16 C5 -0.2(4) no . . . .
C14 C15 C18 C17 180.0(3) no . . . .
C16 C15 C18 C17 -0.2(4) no . . . .
C18 C15 C16 S1 -0.1(3) no . . . .
C18 C15 C16 C5 180.0(2) no . . . .
S1 C17 C18 C15 0.4(3) no . . . .
S1 C17 C21 C23 86.5(3) no . . . .
C18 C17 C21 C23 -91.9(4) no . . . .
C21 C17 C18 C15 178.9(3) no . . . .
S2 C19 C20 C11 -0.7(3) no . . . .
S2 C19 C22 C24 66.8(3) no . . . .
C20 C19 C22 C24 -114.7(3) no . . . .
C22 C19 C20 C11 -179.2(3) no . . . .
C17 C21 C23 C25A -171.3(3) no . . . .
C17 C21 C23 C25B -177.3(3) no . . . .
C19 C22 C24 C26 -177.9(3) no . . . .
C21 C23 C25A C27A 174.3(4) no . . . .
C21 C23 C25B C27B -169.2(4) no . . . .
C25A C23 C25B C27B 175.2(16) no . . . .
C25B C23 C25A C27A -19.1(9) no . . . .
C22 C24 C26 C28A 159.5(3) no . . . .
C22 C24 C26 C28B -157.2(3) no . . . .
C23 C25A C27A C29A 172.4(5) no . . . .
C23 C25B C27B C29B 178.2(5) no . . . .
C24 C26 C28A C30A -179.6(3) no . . . .
C24 C26 C28B C30B 169.3(4) no . . . .
C28A C26 C28B C30B -88.2(6) no . . . .
C28B C26 C28A C30A 86.7(6) no . . . .
C25A C27A C29A C31A 177.6(6) no . . . .
C25B C27B C29B C31B 71.0(7) no . . . .
C26 C28A C30A C32A -65.4(7) no . . . .
C26 C28B C30B C32B 63.1(8) no . . . .
